data_4074350
loop_
_publ_author_name
'Ghesner, Ioan'
'Fenwick, Andrew'
'Stephan, Douglas W.'

_publ_section_title
;
 Di-tert-butylbiphenylphosphinimide Titanium and Zirconium
 Complexes:&#x00A0; Pendant Arene&#x2212;Metal Interactions
;
_journal_issue 21
_journal_name_full Organometallics
_journal_page_first 4985
_journal_paper_doi 10.1021/om060569u
_journal_volume 25
_journal_year 2006
_chemical_formula_sum 'C26 H45 N4 P Ti'
_chemical_formula_weight 492.53
_space_group_IT_number 15
_symmetry_cell_setting monoclinic
_symmetry_space_group_name_Hall '-C 2yc'
_symmetry_space_group_name_H-M 'C 1 2/c 1'
_atom_sites_solution_hydrogens geom
_atom_sites_solution_primary direct
_atom_sites_solution_secondary difmap
_audit_creation_method SHELXL-97
_cell_angle_alpha 90.00
_cell_angle_beta 120.594(2)
_cell_angle_gamma 90.00
_cell_formula_units_Z 8
_cell_length_a 36.987(7)
_cell_length_b 8.9097(17)
_cell_length_c 20.268(4)
_cell_measurement_temperature 296(2)
_cell_measurement_theta_max 25.0
_cell_measurement_theta_min 2.0
_cell_volume 5749.4(19)
_computing_structure_refinement 'SHELXL-97 (Sheldrick, 1997)'
_computing_structure_solution 'SHELXS-97 (Sheldrick, 1990)'
_diffrn_ambient_temperature 296(2)
_diffrn_measured_fraction_theta_full 0.999
_diffrn_measured_fraction_theta_max 0.999
_diffrn_radiation_monochromator graphite
_diffrn_radiation_source 'fine-focus sealed tube'
_diffrn_radiation_type MoK\a
_diffrn_radiation_wavelength 0.71073
_diffrn_reflns_av_R_equivalents 0.0549
_diffrn_reflns_av_sigmaI/netI 0.0411
_diffrn_reflns_limit_h_max 43
_diffrn_reflns_limit_h_min -43
_diffrn_reflns_limit_k_max 10
_diffrn_reflns_limit_k_min -10
_diffrn_reflns_limit_l_max 24
_diffrn_reflns_limit_l_min -24
_diffrn_reflns_number 26865
_diffrn_reflns_theta_full 25.00
_diffrn_reflns_theta_max 25.00
_diffrn_reflns_theta_min 2.01
_exptl_absorpt_coefficient_mu 0.372
_exptl_absorpt_correction_T_max 1.00000
_exptl_absorpt_correction_T_min 0.546876
_exptl_absorpt_correction_type empirical
_exptl_crystal_density_diffrn 1.138
_exptl_crystal_density_method 'not measured'
_exptl_crystal_F_000 2128
_exptl_crystal_size_max 0.21
_exptl_crystal_size_mid 0.22
_exptl_crystal_size_min 0.28
_refine_diff_density_max 0.366
_refine_diff_density_min -0.233
_refine_diff_density_rms 0.063
_refine_ls_extinction_method none
_refine_ls_goodness_of_fit_ref 1.007
_refine_ls_hydrogen_treatment mixed
_refine_ls_matrix_type full
_refine_ls_number_parameters 289
_refine_ls_number_reflns 5068
_refine_ls_number_restraints 0
_refine_ls_restrained_S_all 1.007
_refine_ls_R_factor_all 0.0963
_refine_ls_R_factor_gt 0.0589
_refine_ls_shift/su_max 0.000
_refine_ls_shift/su_mean 0.000
_refine_ls_structure_factor_coef Fsqd
_refine_ls_weighting_details 'calc w=1/[\s^2^(Fo^2^)+(0.1120P)^2^+0.3244P] where P=(Fo^2^+2Fc^2^)/3'
_refine_ls_weighting_scheme calc
_refine_ls_wR_factor_gt 0.1573
_refine_ls_wR_factor_ref 0.1868
_reflns_number_gt 3176
_reflns_number_total 5068
_reflns_threshold_expression >2sigma(I)
_cod_data_source_file om060569usi20060818_090738.cif
_cod_data_source_block t-Bu2(2-C6H4Ph)PNTi(NMe2)3
_cod_original_sg_symbol_H-M C2/c
_cod_database_code 4074350

loop_
_symmetry_equiv_pos_as_xyz
'x, y, z'
'-x, y, -z+1/2'
'x+1/2, y+1/2, z'
'-x+1/2, y+1/2, -z+1/2'
'-x, -y, -z'
'x, -y, z-1/2'
'-x+1/2, -y+1/2, -z'
'x+1/2, -y+1/2, z-1/2'

loop_
_atom_site_label
_atom_site_type_symbol
_atom_site_fract_x
_atom_site_fract_y
_atom_site_fract_z
_atom_site_U_iso_or_equiv
_atom_site_adp_type
_atom_site_occupancy
_atom_site_symmetry_multiplicity
_atom_site_calc_flag
_atom_site_refinement_flags
Ti1 Ti 0.10893(2) 0.22381(7) 0.47760(3) 0.0555(2) Uani 1 1 d .
P1 P 0.11257(3) 0.28417(10) 0.64425(5) 0.0514(3) Uani 1 1 d .
N1 N 0.11890(9) 0.2377(3) 0.57621(16) 0.0546(7) Uani 1 1 d .
N2 N 0.06412(11) 0.3494(4) 0.40274(18) 0.0783(10) Uani 1 1 d .
N3 N 0.09025(11) 0.0261(4) 0.43722(19) 0.0747(9) Uani 1 1 d .
N4 N 0.15524(11) 0.2831(4) 0.46695(19) 0.0740(9) Uani 1 1 d .
C1 C 0.15582(11) 0.2290(4) 0.74048(19) 0.0583(9) Uani 1 1 d .
C2 C 0.19337(11) 0.1618(4) 0.7552(2) 0.0622(9) Uani 1 1 d .
C3 C 0.22251(13) 0.1228(5) 0.8307(2) 0.0830(12) Uani 1 1 d .
H3A H 0.2475 0.0774 0.8409 0.100 Uiso 1 1 calc R
C4 C 0.21599(15) 0.1483(5) 0.8905(2) 0.0867(13) Uani 1 1 d .
H4A H 0.2363 0.1209 0.9401 0.104 Uiso 1 1 calc R
C5 C 0.17931(16) 0.2146(5) 0.8765(2) 0.0821(12) Uani 1 1 d .
H5A H 0.1742 0.2317 0.9164 0.099 Uiso 1 1 calc R
C6 C 0.15008(14) 0.2554(5) 0.8027(2) 0.0738(11) Uani 1 1 d .
H6A H 0.1255 0.3024 0.7937 0.089 Uiso 1 1 calc R
C7 C 0.20637(12) 0.1243(5) 0.6984(2) 0.0670(10) Uani 1 1 d .
C8 C 0.19251(16) -0.0025(6) 0.6541(3) 0.0947(14) Uani 1 1 d .
H8A H 0.1717 -0.0612 0.6541 0.114 Uiso 1 1 calc R
C9 C 0.2096(2) -0.0442(8) 0.6090(3) 0.123(2) Uani 1 1 d .
H9A H 0.1997 -0.1290 0.5780 0.147 Uiso 1 1 calc R
C10 C 0.2407(2) 0.0402(10) 0.6107(4) 0.127(3) Uani 1 1 d .
H10A H 0.2525 0.0107 0.5818 0.152 Uiso 1 1 calc R
C11 C 0.25471(19) 0.1658(10) 0.6536(4) 0.129(2) Uani 1 1 d .
H11A H 0.2755 0.2238 0.6533 0.155 Uiso 1 1 calc R
C12 C 0.23785(15) 0.2077(6) 0.6981(3) 0.0974(15) Uani 1 1 d .
H12A H 0.2478 0.2934 0.7283 0.117 Uiso 1 1 calc R
C13 C 0.06474(12) 0.1862(4) 0.6344(2) 0.0645(10) Uani 1 1 d .
C14 C 0.03152(13) 0.1840(6) 0.5490(3) 0.0932(14) Uani 1 1 d .
H14A H 0.0067 0.1348 0.5418 0.140 Uiso 1 1 calc R
H14B H 0.0422 0.1306 0.5214 0.140 Uiso 1 1 calc R
H14C H 0.0248 0.2850 0.5302 0.140 Uiso 1 1 calc R
C15 C 0.04406(15) 0.2544(5) 0.6776(3) 0.0922(14) Uani 1 1 d .
H15A H 0.0203 0.1947 0.6680 0.138 Uiso 1 1 calc R
H15B H 0.0350 0.3550 0.6598 0.138 Uiso 1 1 calc R
H15C H 0.0641 0.2559 0.7316 0.138 Uiso 1 1 calc R
C16 C 0.07779(15) 0.0242(5) 0.6617(3) 0.0894(14) Uani 1 1 d .
H16A H 0.0542 -0.0296 0.6576 0.134 Uiso 1 1 calc R
H16B H 0.1003 0.0245 0.7142 0.134 Uiso 1 1 calc R
H16C H 0.0871 -0.0237 0.6305 0.134 Uiso 1 1 calc R
C17 C 0.10994(14) 0.4946(4) 0.6477(2) 0.0702(11) Uani 1 1 d .
C18 C 0.07173(16) 0.5481(5) 0.5735(2) 0.0932(14) Uani 1 1 d .
H18A H 0.0699 0.6555 0.5742 0.140 Uiso 1 1 calc R
H18B H 0.0468 0.5044 0.5687 0.140 Uiso 1 1 calc R
H18C H 0.0745 0.5180 0.5307 0.140 Uiso 1 1 calc R
C19 C 0.14960(17) 0.5506(5) 0.6497(3) 0.1103(17) Uani 1 1 d .
H19A H 0.1503 0.6583 0.6515 0.165 Uiso 1 1 calc R
H19B H 0.1494 0.5172 0.6046 0.165 Uiso 1 1 calc R
H19C H 0.1739 0.5114 0.6944 0.165 Uiso 1 1 calc R
C20 C 0.1076(2) 0.5625(5) 0.7149(3) 0.1109(18) Uani 1 1 d .
H20A H 0.1064 0.6699 0.7105 0.166 Uiso 1 1 calc R
H20B H 0.1321 0.5339 0.7622 0.166 Uiso 1 1 calc R
H20C H 0.0829 0.5264 0.7140 0.166 Uiso 1 1 calc R
C21 C 0.06869(19) 0.4877(6) 0.3704(3) 0.122(2) Uani 1 1 d .
H21A H 0.0414 0.5271 0.3346 0.184 Uiso 1 1 calc R
H21B H 0.0838 0.4686 0.3444 0.184 Uiso 1 1 calc R
H21C H 0.0839 0.5593 0.4106 0.184 Uiso 1 1 calc R
C22 C 0.02037(16) 0.3150(7) 0.3739(3) 0.122(2) Uani 1 1 d .
H22A H 0.0031 0.3901 0.3375 0.183 Uiso 1 1 calc R
H22B H 0.0151 0.3134 0.4157 0.183 Uiso 1 1 calc R
H22C H 0.0139 0.2185 0.3494 0.183 Uiso 1 1 calc R
C23 C 0.09370(16) -0.1085(5) 0.4789(3) 0.0973(14) Uani 1 1 d .
H23A H 0.0816 -0.1909 0.4438 0.146 Uiso 1 1 calc R
H23B H 0.0790 -0.0957 0.5062 0.146 Uiso 1 1 calc R
H23C H 0.1228 -0.1290 0.5147 0.146 Uiso 1 1 calc R
C24 C 0.07093(19) -0.0066(7) 0.3559(3) 0.121(2) Uani 1 1 d .
H24A H 0.0638 -0.1111 0.3472 0.182 Uiso 1 1 calc R
H24B H 0.0903 0.0172 0.3391 0.182 Uiso 1 1 calc R
H24C H 0.0459 0.0527 0.3278 0.182 Uiso 1 1 calc R
C25 C 0.18494(18) 0.4010(7) 0.5078(3) 0.1212(19) Uani 1 1 d .
H25A H 0.2050 0.4063 0.4910 0.182 Uiso 1 1 calc R
H25B H 0.1993 0.3803 0.5618 0.182 Uiso 1 1 calc R
H25C H 0.1704 0.4950 0.4978 0.182 Uiso 1 1 calc R
C26 C 0.1647(2) 0.2184(7) 0.4118(4) 0.137(2) Uani 1 1 d .
H26A H 0.1893 0.2654 0.4168 0.206 Uiso 1 1 calc R
H26B H 0.1414 0.2344 0.3609 0.206 Uiso 1 1 calc R
H26C H 0.1696 0.1127 0.4212 0.206 Uiso 1 1 calc R

loop_
_atom_site_aniso_label
_atom_site_aniso_U_11
_atom_site_aniso_U_22
_atom_site_aniso_U_33
_atom_site_aniso_U_23
_atom_site_aniso_U_13
_atom_site_aniso_U_12
Ti1 0.0578(4) 0.0643(4) 0.0489(4) -0.0001(3) 0.0304(3) 0.0004(3)
P1 0.0552(5) 0.0536(5) 0.0466(5) 0.0028(4) 0.0267(4) 0.0031(4)
N1 0.0558(17) 0.0580(17) 0.0492(16) 0.0019(13) 0.0261(14) 0.0007(13)
N2 0.080(2) 0.100(3) 0.0540(19) 0.0111(18) 0.0333(18) 0.021(2)
N3 0.087(2) 0.076(2) 0.069(2) -0.0181(18) 0.0455(19) -0.0116(18)
N4 0.074(2) 0.091(2) 0.068(2) 0.0104(18) 0.0444(18) -0.0019(19)
C1 0.062(2) 0.065(2) 0.0457(19) 0.0044(16) 0.0258(17) 0.0015(17)
C2 0.061(2) 0.064(2) 0.054(2) 0.0034(17) 0.0239(18) 0.0027(18)
C3 0.072(3) 0.100(3) 0.063(3) 0.015(2) 0.024(2) 0.015(2)
C4 0.087(3) 0.110(4) 0.052(2) 0.014(2) 0.027(2) 0.009(3)
C5 0.099(3) 0.097(3) 0.051(2) 0.006(2) 0.038(2) -0.001(3)
C6 0.077(3) 0.090(3) 0.057(2) 0.004(2) 0.037(2) 0.005(2)
C7 0.060(2) 0.078(3) 0.058(2) 0.010(2) 0.0267(19) 0.017(2)
C8 0.102(4) 0.095(3) 0.088(3) -0.007(3) 0.049(3) 0.018(3)
C9 0.131(5) 0.134(5) 0.100(4) -0.017(4) 0.057(4) 0.049(4)
C10 0.108(5) 0.193(8) 0.090(4) 0.022(4) 0.057(4) 0.068(5)
C11 0.098(4) 0.209(8) 0.106(5) 0.017(5) 0.071(4) 0.013(5)
C12 0.086(3) 0.125(4) 0.088(3) -0.002(3) 0.050(3) -0.002(3)
C13 0.061(2) 0.076(3) 0.063(2) -0.0010(18) 0.036(2) -0.0027(18)
C14 0.065(3) 0.128(4) 0.079(3) -0.011(3) 0.031(2) -0.024(3)
C15 0.079(3) 0.119(4) 0.097(3) 0.003(3) 0.058(3) 0.007(3)
C16 0.106(3) 0.073(3) 0.110(4) 0.003(2) 0.070(3) -0.017(2)
C17 0.093(3) 0.056(2) 0.065(2) -0.0025(18) 0.042(2) 0.001(2)
C18 0.125(4) 0.068(3) 0.087(3) 0.019(2) 0.054(3) 0.029(3)
C19 0.127(4) 0.068(3) 0.140(5) -0.014(3) 0.071(4) -0.032(3)
C20 0.176(5) 0.069(3) 0.092(3) -0.012(3) 0.072(4) 0.013(3)
C21 0.134(5) 0.102(4) 0.105(4) 0.029(3) 0.042(4) 0.022(3)
C22 0.082(4) 0.193(6) 0.086(4) 0.038(4) 0.040(3) 0.037(4)
C23 0.115(4) 0.070(3) 0.111(4) -0.018(3) 0.060(3) -0.009(3)
C24 0.151(5) 0.132(5) 0.091(4) -0.043(3) 0.069(4) -0.030(4)
C25 0.105(4) 0.137(5) 0.136(5) -0.013(4) 0.072(4) -0.038(4)
C26 0.140(5) 0.188(6) 0.133(5) -0.020(4) 0.106(5) -0.020(4)

loop_
_atom_type_symbol
_atom_type_description
_atom_type_scat_dispersion_real
_atom_type_scat_dispersion_imag
_atom_type_scat_source
C C 0.0033 0.0016 'International Tables Vol C Tables 4.2.6.8 and 6.1.1.4'
H H 0.0000 0.0000 'International Tables Vol C Tables 4.2.6.8 and 6.1.1.4'
N N 0.0061 0.0033 'International Tables Vol C Tables 4.2.6.8 and 6.1.1.4'
Ti Ti 0.2776 0.4457 'International Tables Vol C Tables 4.2.6.8 and 6.1.1.4'
P P 0.1023 0.0942 'International Tables Vol C Tables 4.2.6.8 and 6.1.1.4'

loop_
_geom_angle_atom_site_label_1
_geom_angle_atom_site_label_2
_geom_angle_atom_site_label_3
_geom_angle
N1 Ti1 N4 114.12(14)
N1 Ti1 N3 110.77(14)
N4 Ti1 N3 110.83(15)
N1 Ti1 N2 115.48(13)
N4 Ti1 N2 102.20(15)
N3 Ti1 N2 102.61(16)
N1 P1 C1 114.90(16)
N1 P1 C17 109.25(16)
C1 P1 C17 104.99(17)
N1 P1 C13 109.65(16)
C1 P1 C13 104.41(17)
C17 P1 C13 113.65(18)
P1 N1 Ti1 159.24(19)
C21 N2 C22 111.3(4)
C21 N2 Ti1 126.7(3)
C22 N2 Ti1 122.0(3)
C23 N3 C24 110.2(4)
C23 N3 Ti1 127.7(3)
C24 N3 Ti1 122.0(3)
C25 N4 C26 108.7(4)
C25 N4 Ti1 127.2(3)
C26 N4 Ti1 124.0(3)
C2 C1 C6 117.9(3)
C2 C1 P1 124.8(3)
C6 C1 P1 117.3(3)
C3 C2 C1 118.1(4)
C3 C2 C7 114.7(3)
C1 C2 C7 127.2(3)
C4 C3 C2 122.9(4)
C5 C4 C3 119.3(4)
C4 C5 C6 119.1(4)
C5 C6 C1 122.7(4)
C8 C7 C12 118.4(4)
C8 C7 C2 121.9(4)
C12 C7 C2 119.0(4)
C7 C8 C9 120.2(6)
C10 C9 C8 119.6(6)
C11 C10 C9 121.2(6)
C10 C11 C12 119.4(7)
C11 C12 C7 121.2(6)
C14 C13 C16 108.7(4)
C14 C13 C15 107.5(4)
C16 C13 C15 108.7(3)
C14 C13 P1 107.2(3)
C16 C13 P1 106.9(3)
C15 C13 P1 117.6(3)
C18 C17 C19 108.6(4)
C18 C17 C20 108.1(4)
C19 C17 C20 109.5(4)
C18 C17 P1 108.3(3)
C19 C17 P1 105.0(3)
C20 C17 P1 117.1(3)

loop_
_geom_bond_atom_site_label_1
_geom_bond_atom_site_label_2
_geom_bond_distance
Ti1 N1 1.843(3)
Ti1 N4 1.907(3)
Ti1 N3 1.917(3)
Ti1 N2 1.934(3)
P1 N1 1.567(3)
P1 C1 1.852(4)
P1 C17 1.880(4)
P1 C13 1.890(4)
N2 C21 1.446(6)
N2 C22 1.447(6)
N3 C23 1.435(5)
N3 C24 1.453(5)
N4 C25 1.439(6)
N4 C26 1.449(6)
C1 C2 1.398(5)
C1 C6 1.400(5)
C2 C3 1.394(5)
C2 C7 1.495(5)
C3 C4 1.371(6)
C4 C5 1.370(6)
C5 C6 1.377(6)
C7 C8 1.369(6)
C7 C12 1.384(6)
C8 C9 1.402(7)
C9 C10 1.359(9)
C10 C11 1.349(9)
C11 C12 1.382(7)
C13 C14 1.530(6)
C13 C16 1.533(5)
C13 C15 1.549(6)
C17 C18 1.525(6)
C17 C19 1.530(6)
C17 C20 1.531(6)

loop_
_cod_related_entry_id
_cod_related_entry_database
_cod_related_entry_code
1 ChemSpider 30659808
